data_2006830
loop_
_publ_author_name
'Wiesch, Andre'
'Bluhm, Karsten'

_publ_section_title
;
 The First Cadmium Rare Earth Borates CdLn[B~5~O~10~] with Ln = La, Sm,
 Eu
;
_journal_issue 12
_journal_name_full 'Acta Crystallographica Section C'
_journal_page_first 1730
_journal_page_last 1733
_journal_paper_doi 10.1107/S0108270197008202
_journal_volume 53
_journal_year 1997
_chemical_formula_iupac 'Cd Eu [B5 O10]'
_chemical_formula_sum 'B5 Cd Eu O10'
_chemical_formula_weight 478.41
_space_group_IT_number 14
_symmetry_cell_setting monoclinic
_symmetry_space_group_name_Hall '-P 2yn'
_symmetry_space_group_name_H-M 'P 1 21/n 1'
_audit_creation_method SHELXL
_cell_angle_alpha 90.00
_cell_angle_beta 92.53(2)
_cell_angle_gamma 90.00
_cell_formula_units_Z 4
_cell_length_a 8.5477(12)
_cell_length_b 7.881(2)
_cell_length_c 9.580(2)
_cell_measurement_reflns_used 25
_cell_measurement_temperature 293(2)
_cell_measurement_theta_max 15
_cell_measurement_theta_min 5
_cell_volume 644.7(2)
_computing_cell_refinement STADI4
_computing_data_collection 'STADI4 (Stoe & Cie, 1992)'
_computing_data_reduction STADI4
_computing_molecular_graphics 'ORTEP (Johnson, 1965)'
_computing_publication_material SHELXL93
_computing_structure_refinement 'SHELXL93 (Sheldrick, 1993)'
_computing_structure_solution 'SHELXS86 (Sheldrick, 1990)'
_diffrn_ambient_temperature 293(2)
_diffrn_measurement_device 'Siemens AED2'
_diffrn_measurement_method \w-2\q
_diffrn_radiation_monochromator graphite
_diffrn_radiation_source 'fine-focus sealed tube'
_diffrn_radiation_type MoK\a
_diffrn_radiation_wavelength 0.71069
_diffrn_reflns_av_R_equivalents 0.0361
_diffrn_reflns_av_sigmaI/netI 0.0426
_diffrn_reflns_limit_h_max 13
_diffrn_reflns_limit_h_min 0
_diffrn_reflns_limit_k_max 12
_diffrn_reflns_limit_k_min 0
_diffrn_reflns_limit_l_max 15
_diffrn_reflns_limit_l_min -15
_diffrn_reflns_number 2988
_diffrn_reflns_theta_max 35.02
_diffrn_reflns_theta_min 3.13
_diffrn_standards_decay_% 0.2
_diffrn_standards_interval_time 120min
_diffrn_standards_number 3
_exptl_absorpt_coefficient_mu 12.990
_exptl_absorpt_correction_T_max 0.1605
_exptl_absorpt_correction_T_min 0.0671
_exptl_absorpt_correction_type '\y scan (EMPIR; Stoe & Cie, 1988)'
_exptl_crystal_colour yellow-orange
_exptl_crystal_density_diffrn 4.929
_exptl_crystal_density_meas ?
_exptl_crystal_density_method none
_exptl_crystal_description irregular
_exptl_crystal_F_000 888
_exptl_crystal_size_max 0.1
_exptl_crystal_size_mid 0.1
_exptl_crystal_size_min 0.1
_refine_diff_density_max 4.138
_refine_diff_density_min -3.209
_refine_ls_extinction_coef 0.00055(8)
_refine_ls_extinction_method SHELXL
_refine_ls_goodness_of_fit_all 0.989
_refine_ls_goodness_of_fit_obs 1.063
_refine_ls_matrix_type full
_refine_ls_number_parameters 130
_refine_ls_number_reflns 2840
_refine_ls_number_restraints 0
_refine_ls_restrained_S_all 0.989
_refine_ls_restrained_S_obs 1.063
_refine_ls_R_factor_all 0.0614
_refine_ls_R_factor_obs .0393
_refine_ls_shift/esd_max 0.009
_refine_ls_shift/esd_mean 0.001
_refine_ls_structure_factor_coef Fsqd
_refine_ls_weighting_details 'w = 1/[\s^2^(Fo^2^)+( 0.0640P)^2^] where P=(Fo^2^+2Fc^2^)/3'
_refine_ls_weighting_scheme calc
_refine_ls_wR_factor_all 0.0949
_refine_ls_wR_factor_obs .0893
_reflns_number_observed 2200
_reflns_number_total 2840
_reflns_observed_criterion >2sigma(I)
_cod_data_source_file jz1197.cif
_cod_data_source_block CdEu
_cod_depositor_comments
;
The following automatic conversions were performed:

'_exptl_crystal_density_meas' value 'not measured' was changed to '?'
- the value is perceived as not measured.

Automatic conversion script
Id: cif_fix_values 3008 2015-01-20 13:52:24Z robertas 

The following automatic conversions were performed:

'_refine_ls_weighting_scheme' value 'calc w = 1/[\s^2^(Fo^2^)+(
0.0640P)^2^] where P=(Fo^2^+2Fc^2^)/3' was changed to 'calc'. New tag
'_refine_ls_weighting_details' was created. The value of the new tag
was set to 'w = 1/[\s^2^(Fo^2^)+( 0.0640P)^2^] where
P=(Fo^2^+2Fc^2^)/3'.

Automatic conversion script
Id: cif_fix_values 3143 2015-03-26 13:38:13Z robertas 
;
_cod_original_sg_symbol_H-M 'P 21/n'
_cod_database_code 2006830

loop_
_symmetry_equiv_pos_as_xyz
'x, y, z'
'-x+1/2, y+1/2, -z+1/2'
'-x, -y, -z'
'x-1/2, -y-1/2, z-1/2'

loop_
_atom_site_aniso_label
_atom_site_aniso_U_11
_atom_site_aniso_U_22
_atom_site_aniso_U_33
_atom_site_aniso_U_12
_atom_site_aniso_U_13
_atom_site_aniso_U_23
Cd .01348(4) .00837(4) .00668(4) -.00024(4) .00122(3) .00025(3)
Eu .01074(3) .01124(3) .00806(3) .00002(3) .00146(2) .00266(2)
O1 .0119(4) .0083(4) .0070(4) -.0002(4) .0012(3) .0019(3)
O2 .0145(4) .0112(4) .0030(4) -.0032(4) .0011(3) .0007(3)
O3 .0136(4) .0096(4) .0056(4) .0031(4) .0055(3) .0009(3)
O4 .0094(4) .0077(4) .0084(4) -.0043(3) .0049(3) .0001(3)
O5 .0119(4) .0104(4) .0047(4) -.0020(4) .0023(3) -.0004(3)
O6 .0125(4) .0103(4) .0059(4) .0017(4) .0005(3) -.0005(4)
O7 .0101(4) .0080(4) .0044(4) .0021(4) .0018(3) .0005(3)
O8 .0091(4) .0113(4) .0102(4) .0025(4) .0044(4) .0020(4)
O9 .0142(5) .0078(4) .0075(4) -.0019(4) .0052(4) -.0009(4)
O10 .0114(4) .0097(4) .0065(4) -.0014(4) -.0007(3) -.0002(4)

loop_
_atom_site_label
_atom_site_fract_x
_atom_site_fract_y
_atom_site_fract_z
_atom_site_U_iso_or_equiv
_atom_site_thermal_displace_type
_atom_site_calc_flag
_atom_site_refinement_flags
_atom_site_occupancy
_atom_site_disorder_group
_atom_site_type_symbol
Cd .597637(14) .402687(14) .129193(11) .00949(2) Uani d . 1 . Cd(I
Eu .190041(9) .175639(10) .237544(8) .009980(10) Uani d . 1 . Eu(I
B1 .9164(2) .5711(2) .2463(2) .0085(3) Uiso d . 1 . B
B2 .4809(2) .3227(2) .4053(2) .0093(3) Uiso d . 1 . B
B3 .7219(2) .5312(2) .4403(2) .0091(3) Uiso d . 1 . B
B4 .8392(2) .6056(2) -.0118(2) .0086(3) Uiso d . 1 . B
B5 .9353(2) .3229(2) .4031(2) .0089(3) Uiso d . 1 . B
O1 .03521(14) .70356(14) .21653(12) .0090(2) Uani d . 1 . O
O2 .82563(14) .53152(15) .11532(11) .0096(2) Uani d . 1 . O
O3 .99095(14) .41653(14) .29465(11) .0094(2) Uani d . 1 . O
O4 .80967(13) .63917(14) .34860(12) .0084(2) Uani d . 1 . O
O5 .57855(14) .46792(14) .36123(11) .0089(2) Uani d . 1 . O
O6 .32072(14) .38256(15) .42815(12) .0096(2) Uani d . 1 . O
O7 .54969(13) .23402(14) .52685(11) .0075(2) Uani d . 1 . O
O8 .82104(14) .38276(15) .48637(12) .0101(2) Uani d . 1 . O
O9 .49413(14) .66736(14) .08206(12) .0097(2) Uani d . 1 . O
O10 .25248(14) .43526(15) .12544(12) .0092(2) Uani d . 1 . O

loop_
_atom_type_symbol
_atom_type_description
_atom_type_scat_dispersion_real
_atom_type_scat_dispersion_imag
_atom_type_scat_source
Cd Cd(I -1.0050 1.2020 'International Tables Vol C Tables 4.2.6.8 and 6.1.1.4'
Eu Eu(I -.5420 3.6690 'International Tables Vol C Tables 4.2.6.8 and 6.1.1.4'
O O .0080 .0060 'International Tables Vol C Tables 4.2.6.8 and 6.1.1.4'
B B .0013 .0007 'International Tables Vol C Tables 4.2.6.8 and 6.1.1.4'

loop_
_geom_angle_atom_site_label_1
_geom_angle_atom_site_label_2
_geom_angle_atom_site_label_3
_geom_angle_site_symmetry_1
_geom_angle_site_symmetry_3
_geom_angle
O2 Cd O9 . 3_665 109.80(4)
O2 Cd O4 . 2_645 97.08(4)
O9 Cd O4 3_665 2_645 87.99(4)
O2 Cd O5 . . 93.21(4)
O9 Cd O5 3_665 . 155.02(4)
O4 Cd O5 2_645 . 99.00(4)
O2 Cd O9 . . 84.50(4)
O9 Cd O9 3_665 . 85.92(4)
O4 Cd O9 2_645 . 173.89(4)
O5 Cd O9 . . 86.78(4)
O2 Cd O1 . 2_545 139.46(4)
O9 Cd O1 3_665 2_545 103.64(4)
O4 Cd O1 2_645 2_545 61.40(4)
O5 Cd O1 . 2_545 60.51(4)
O9 Cd O1 . 2_545 120.71(4)
O2 Cd O10 . . 147.33(4)
O9 Cd O10 3_665 . 72.36(4)
O4 Cd O10 2_645 . 115.58(4)
O5 Cd O10 . . 83.05(4)
O9 Cd O10 . . 62.93(4)
O1 Cd O10 2_545 . 65.01(4)
O2 Cd O10 . 3_665 50.40(4)
O9 Cd O10 3_665 3_665 61.41(4)
O4 Cd O10 2_645 3_665 107.65(4)
O5 Cd O10 . 3_665 136.37(4)
O9 Cd O10 . 3_665 68.84(4)
O1 Cd O10 2_545 3_665 163.00(3)
O10 Cd O10 . 3_665 113.79(3)
O10 Eu O1 2_545 2_545 77.91(4)
O10 Eu O10 2_545 . 154.269(11)
O1 Eu O10 2_545 . 76.42(4)
O10 Eu O9 2_545 2_545 72.63(4)
O1 Eu O9 2_545 2_545 123.02(4)
O10 Eu O9 . 2_545 121.16(4)
O10 Eu O7 2_545 4_565 142.38(4)
O1 Eu O7 2_545 4_565 125.32(4)
O10 Eu O7 . 4_565 58.79(4)
O9 Eu O7 2_545 4_565 107.12(4)
O10 Eu O3 2_545 1_455 126.15(4)
O1 Eu O3 2_545 1_455 122.57(4)
O10 Eu O3 . 1_455 68.45(4)
O9 Eu O3 2_545 1_455 54.18(4)
O7 Eu O3 4_565 1_455 69.96(4)
O10 Eu O6 2_545 . 92.28(4)
O1 Eu O6 2_545 . 55.59(4)
O10 Eu O6 . . 71.76(4)
O9 Eu O6 2_545 . 77.88(4)
O7 Eu O6 4_565 . 124.96(4)
O3 Eu O6 1_455 . 70.70(4)
O10 Eu O8 2_545 4_565 105.82(4)
O1 Eu O8 2_545 4_565 74.90(4)
O10 Eu O8 . 4_565 68.88(4)
O9 Eu O8 2_545 4_565 159.93(4)
O7 Eu O8 4_565 4_565 61.39(4)
O3 Eu O8 1_455 4_565 126.82(4)
O6 Eu O8 . 4_565 122.10(4)
O10 Eu O6 2_545 2_545 69.63(4)
O1 Eu O6 2_545 2_545 100.86(4)
O10 Eu O6 . 2_545 117.06(4)
O9 Eu O6 2_545 2_545 112.40(4)
O7 Eu O6 4_565 2_545 76.48(4)
O3 Eu O6 1_455 2_545 135.18(4)
O6 Eu O6 . 2_545 153.83(2)
O8 Eu O6 4_565 2_545 50.79(3)
O10 Eu O5 2_545 2_545 82.63(4)
O1 Eu O5 2_545 2_545 149.37(4)
O10 Eu O5 . 2_545 121.34(4)
O9 Eu O5 2_545 2_545 71.80(4)
O7 Eu O5 4_565 2_545 62.76(4)
O3 Eu O5 1_455 2_545 88.03(4)
O6 Eu O5 . 2_545 149.42(3)
O8 Eu O5 4_565 2_545 88.13(3)
O6 Eu O5 2_545 2_545 49.71(3)
O3 B1 O4 . . 111.89(13)
O3 B1 O2 . . 107.57(12)
O4 B1 O2 . . 108.95(12)
O3 B1 O1 . 1_655 110.96(13)
O4 B1 O1 . 1_655 108.67(12)
O2 B1 O1 . 1_655 108.74(12)
O3 B1 O8 . . 56.32(8)
O4 B1 O8 . . 56.67(8)
O2 B1 O8 . . 114.30(10)
O1 B1 O8 1_655 . 136.96(10)
O7 B2 O6 . . 112.27(13)
O7 B2 O5 . . 112.52(13)
O6 B2 O5 . . 109.40(13)
O7 B2 O1 . 2_545 109.95(12)
O6 B2 O1 . 2_545 105.21(12)
O5 B2 O1 . 2_545 107.10(13)
O7 B2 O2 . 2_645 56.86(7)
O6 B2 O2 . 2_645 144.75(11)
O5 B2 O2 . 2_645 105.42(10)
O1 B2 O2 2_545 2_645 58.25(8)
O7 B2 O5 . 3_666 74.32(8)
O6 B2 O5 . 3_666 59.85(8)
O5 B2 O5 . 3_666 84.19(9)
O1 B2 O5 2_545 3_666 164.21(11)
O2 B2 O5 2_645 3_666 130.41(7)
O4 B3 O6 . 3_666 113.30(13)
O4 B3 O5 . . 108.74(12)
O6 B3 O5 3_666 . 110.78(13)
O4 B3 O8 . . 109.51(13)
O6 B3 O8 3_666 . 105.25(12)
O5 B3 O8 . . 109.16(12)
O4 B3 O3 . . 56.50(8)
O6 B3 O3 3_666 . 141.32(11)
O5 B3 O3 . . 107.60(10)
O8 B3 O3 . . 56.36(8)
O4 B3 O7 . . 157.60(11)
O6 B3 O7 3_666 . 88.89(9)
O5 B3 O7 . . 57.49(7)
O8 B3 O7 . . 64.80(8)
O3 B3 O7 . . 108.05(6)
O10 B4 O2 3_665 . 123.35(14)
O10 B4 O7 3_665 2_655 117.44(14)
O2 B4 O7 . 2_655 119.19(14)
O10 B4 O8 3_665 2_655 89.24(10)
O2 B4 O8 . 2_655 102.21(11)
O7 B4 O8 2_655 2_655 76.39(9)
O10 B4 O1 3_665 1_655 177.20(12)
O2 B4 O1 . 1_655 59.43(8)
O7 B4 O1 2_655 1_655 59.78(8)
O8 B4 O1 2_655 1_655 89.71(6)
O9 B5 O8 2_645 . 124.65(14)
O9 B5 O3 2_645 . 113.11(14)
O8 B5 O3 . . 122.24(14)
O9 B5 O4 2_645 . 174.16(12)
O8 B5 O4 . . 61.15(8)
O3 B5 O4 . . 61.09(8)
B1 O1 B2 1_455 2 123.15(12)
B1 O1 O6 1_455 2 155.05(10)
B2 O1 O6 2 2 37.02(8)
B1 O1 Eu 1_455 2 125.03(9)
B2 O1 Eu 2 2 104.93(9)
O6 O1 Eu 2 2 68.16(4)
B1 O1 O5 1_455 2 113.33(10)
B2 O1 O5 2 2 36.30(8)
O6 O1 O5 2 2 60.97(5)
Eu O1 O5 2 2 121.32(6)
B1 O1 O4 1_455 1_455 35.34(8)
B2 O1 O4 2 1_455 119.55(10)
O6 O1 O4 2 1_455 152.26(7)
Eu O1 O4 2 1_455 133.64(6)
O5 O1 O4 2 1_455 91.33(6)
B1 O1 O2 1_455 1_455 35.46(7)
B2 O1 O2 2 1_455 89.89(9)
O6 O1 O2 2 1_455 119.75(6)
Eu O1 O2 2 1_455 136.93(6)
O5 O1 O2 2 1_455 94.55(6)
O4 O1 O2 1_455 1_455 59.70(5)
B1 O1 O3 1_455 1_455 33.84(8)
B2 O1 O3 2 1_455 144.74(10)
O6 O1 O3 2 1_455 146.44(7)
Eu O1 O3 2 1_455 91.31(5)
O5 O1 O3 2 1_455 147.17(7)
O4 O1 O3 1_455 1_455 60.00(5)
O2 O1 O3 1_455 1_455 58.38(5)
B1 O1 O7 1_455 2 94.35(9)
B2 O1 O7 2 2 34.48(7)
O6 O1 O7 2 2 61.18(5)
Eu O1 O7 2 2 115.99(6)
O5 O1 O7 2 2 61.05(5)
O4 O1 O7 1_455 2 108.30(6)
O2 O1 O7 1_455 2 58.93(5)
O3 O1 O7 1_455 2 110.26(6)
B1 O1 Cd 1_455 2 89.73(9)
B2 O1 Cd 2 2 92.24(9)
O6 O1 Cd 2 2 103.73(5)
Eu O1 Cd 2 2 115.12(5)
O5 O1 Cd 2 2 56.20(4)
O4 O1 Cd 1_455 2 54.44(4)
O2 O1 Cd 1_455 2 104.17(5)
O3 O1 Cd 1_455 2 109.10(5)
O7 O1 Cd 2 2 112.79(5)
B1 O1 B4 1_455 1_455 64.44(8)
B2 O1 B4 2 1_455 62.23(8)
O6 O1 B4 2 1_455 90.90(6)
Eu O1 B4 2 1_455 132.03(6)
O5 O1 B4 2 1_455 77.12(5)
O4 O1 B4 1_455 1_455 83.51(6)
O2 O1 B4 1_455 1_455 28.99(5)
O3 O1 B4 1_455 1_455 83.55(5)
O7 O1 B4 2 1_455 29.94(5)
Cd O1 B4 2 1_455 111.55(6)
B1 O1 O10 1_455 2 138.08(9)
B2 O1 O10 2 2 92.59(9)
O6 O1 O10 2 2 66.80(5)
Eu O1 O10 2 2 51.82(3)
O5 O1 O10 2 2 81.58(5)
O4 O1 O10 1_455 2 110.50(5)
O2 O1 O10 1_455 2 169.56(6)
O3 O1 O10 1_455 2 121.48(6)
O7 O1 O10 2 2 125.78(6)
Cd O1 O10 2 2 65.61(4)
B4 O1 O10 1_455 2 154.80(6)
B4 O2 B1 . . 127.35(13)
B4 O2 Cd . . 111.20(10)
B1 O2 Cd . . 118.53(9)
B4 O2 O3 . . 138.23(11)
B1 O2 O3 . . 35.68(8)
Cd O2 O3 . . 106.37(6)
B4 O2 O7 . 2_655 30.89(8)
B1 O2 O7 . 2_655 96.46(9)
Cd O2 O7 . 2_655 139.63(6)
O3 O2 O7 . 2_655 113.94(6)
B4 O2 O10 . 3_665 28.24(8)
B1 O2 O10 . 3_665 155.56(10)
Cd O2 O10 . 3_665 84.18(5)
O3 O2 O10 . 3_665 151.59(7)
O7 O2 O10 2_655 3_665 59.12(5)
B4 O2 O4 . . 133.83(10)
B1 O2 O4 . . 35.38(8)
Cd O2 O4 . . 91.14(5)
O3 O2 O4 . . 60.92(5)
O7 O2 O4 2_655 . 109.95(6)
O10 O2 O4 3_665 . 146.72(7)
B4 O2 O1 . 1_655 91.58(10)
B1 O2 O1 . 1_655 35.81(8)
Cd O2 O1 . 1_655 151.09(6)
O3 O2 O1 . 1_655 60.86(5)
O7 O2 O1 2_655 1_655 60.70(5)
O10 O2 O1 3_665 1_655 119.82(6)
O4 O2 O1 . 1_655 59.96(5)
B4 O2 B2 . 2_655 61.19(9)
B1 O2 B2 . 2_655 66.62(9)
Cd O2 B2 . 2_655 153.43(6)
O3 O2 B2 . 2_655 91.66(6)
O7 O2 B2 2_655 2_655 30.89(5)
O10 O2 B2 3_665 2_655 89.04(6)
O4 O2 B2 . 2_655 80.58(6)
O1 O2 B2 1_655 2_655 31.86(5)
B4 O2 O7 . 4_665 88.05(9)
B1 O2 O7 . 4_665 94.00(9)
Cd O2 O7 . 4_665 105.90(5)
O3 O2 O7 . 4_665 64.27(5)
O7 O2 O7 2_655 4_665 89.91(5)
O10 O2 O7 3_665 4_665 87.60(5)
O4 O2 O7 . 4_665 125.16(6)
O1 O2 O7 1_655 4_665 91.93(5)
B2 O2 O7 2_655 4_665 99.43(6)
B4 O2 O9 . . 82.55(9)
B1 O2 O9 . . 117.86(9)
Cd O2 O9 . . 49.09(3)
O3 O2 O9 . . 137.70(6)
O7 O2 O9 2_655 . 98.23(5)
O10 O2 O9 3_665 . 68.87(5)
O4 O2 O9 . . 83.21(5)
O1 O2 O9 1_655 . 121.13(6)
B2 O2 O9 2_655 . 104.58(6)
O7 O2 O9 4_665 . 145.68(5)
B4 O2 O8 . 2_655 53.04(8)
B1 O2 O8 . 2_655 105.16(9)
Cd O2 O8 . 2_655 94.69(5)
O3 O2 O8 . 2_655 140.80(6)
O7 O2 O8 2_655 2_655 54.58(4)
O10 O2 O8 3_665 2_655 61.18(4)
O4 O2 O8 . 2_655 86.54(5)
O1 O2 O8 1_655 2_655 84.81(5)
B2 O2 O8 2_655 2_655 59.83(5)
O7 O2 O8 4_665 2_655 140.71(5)
O9 O2 O8 . 2_655 46.00(4)
B5 O3 B1 . . 122.21(13)
B5 O3 O9 . 2_645 33.37(8)
B1 O3 O9 . 2_645 154.58(11)
B5 O3 O2 . . 122.72(10)
B1 O3 O2 . . 36.76(8)
O9 O3 O2 2_645 . 136.29(7)
B5 O3 O8 . . 28.83(8)
B1 O3 O8 . . 93.76(9)
O9 O3 O8 2_645 . 62.20(5)
O2 O3 O8 . . 103.67(6)
B5 O3 O4 . . 88.94(10)
B1 O3 O4 . . 34.42(8)
O9 O3 O4 2_645 . 122.31(7)
O2 O3 O4 . . 60.42(5)
O8 O3 O4 . . 60.12(5)
B5 O3 O1 . 1_655 143.06(10)
B1 O3 O1 . 1_655 35.20(8)
O9 O3 O1 2_645 1_655 162.78(7)
O2 O3 O1 . 1_655 60.76(5)
O8 O3 O1 . 1_655 116.60(6)
O4 O3 O1 . 1_655 59.77(5)
B5 O3 Eu . 1_655 91.06(9)
B1 O3 Eu . 1_655 145.70(10)
O9 O3 Eu 2_645 1_655 57.70(4)
O2 O3 Eu . 1_655 119.99(5)
O8 O3 Eu . 1_655 119.88(5)
O4 O3 Eu . 1_655 179.48(6)
O1 O3 Eu 1_655 1_655 120.05(6)
B5 O3 O10 . 1_655 140.40(10)
B1 O3 O10 . 1_655 96.96(9)
O9 O3 O10 2_645 1_655 108.26(6)
O2 O3 O10 . 1_655 91.48(5)
O8 O3 O10 . 1_655 164.64(6)
O4 O3 O10 . 1_655 128.14(6)
O1 O3 O10 1_655 1_655 68.57(5)
Eu O3 O10 1_655 1_655 51.73(3)
B5 O3 B3 . . 59.58(9)
B1 O3 B3 . . 62.66(9)
O9 O3 B3 2_645 . 92.66(6)
O2 O3 B3 . . 76.54(6)
O8 O3 B3 . . 31.26(5)
O4 O3 B3 . . 30.21(5)
O1 O3 B3 1_655 . 89.75(6)
Eu O3 B3 1_655 . 149.90(6)
O10 O3 B3 1_655 . 158.30(6)
B5 O3 O7 . 4_665 121.98(10)
B1 O3 O7 . 4_665 98.82(9)
O9 O3 O7 2_645 4_665 95.62(5)
O2 O3 O7 . 4_665 68.46(5)
O8 O3 O7 . 4_665 140.04(6)
O4 O3 O7 . 4_665 128.84(6)
O1 O3 O7 1_655 4_665 94.22(5)
Eu O3 O7 1_655 4_665 51.55(3)
O10 O3 O7 1_655 4_665 48.60(4)
B3 O3 O7 . 4_665 136.95(6)
B5 O3 O8 . 3_766 86.98(9)
B1 O3 O8 . 3_766 89.68(9)
O9 O3 O8 2_645 3_766 94.28(5)
O2 O3 O8 . 3_766 125.90(6)
O8 O3 O8 . 3_766 81.30(5)
O4 O3 O8 . 3_766 78.35(5)
O1 O3 O8 1_655 3_766 68.94(5)
Eu O3 O8 1_655 3_766 101.13(5)
O10 O3 O8 1_655 3_766 87.77(5)
B3 O3 O8 . 3_766 84.92(5)
O7 O3 O8 4_665 3_766 136.13(5)
B3 O4 B1 . . 122.78(12)
B3 O4 Cd . 2_655 132.65(10)
B1 O4 Cd . 2_655 100.08(9)
B3 O4 O5 . . 36.22(8)
B1 O4 O5 . . 111.42(9)
Cd O4 O5 2_655 . 143.98(6)
B3 O4 O2 . . 114.06(10)
B1 O4 O2 . . 35.67(8)
Cd O4 O2 2_655 . 112.56(6)
O5 O4 O2 . . 85.92(6)
B3 O4 O1 . 1_655 152.54(10)
B1 O4 O1 . 1_655 35.98(8)
Cd O4 O1 2_655 1_655 64.16(4)
O5 O4 O1 . 1_655 145.64(6)
O2 O4 O1 . 1_655 60.34(5)
B3 O4 O3 . . 93.29(9)
B1 O4 O3 . . 33.69(7)
Cd O4 O3 2_655 . 117.98(6)
O5 O4 O3 . . 98.03(6)
O2 O4 O3 . . 58.66(5)
O1 O4 O3 1_655 . 60.24(5)
B3 O4 O8 . . 35.85(8)
B1 O4 O8 . . 92.75(9)
Cd O4 O8 2_655 . 136.23(6)
O5 O4 O8 . . 60.98(5)
O2 O4 O8 . . 102.17(6)
O1 O4 O8 1_655 . 116.76(6)
O3 O4 O8 . . 59.82(5)
B3 O4 O6 . 3_666 33.80(8)
B1 O4 O6 . 3_666 150.76(10)
Cd O4 O6 2_655 3_666 98.89(5)
O5 O4 O6 . 3_666 60.77(5)
O2 O4 O6 . 3_666 146.23(7)
O1 O4 O6 1_655 3_666 151.13(6)
O3 O4 O6 . 3_666 117.09(6)
O8 O4 O6 . 3_666 58.35(5)
B3 O4 B5 . . 64.13(9)
B1 O4 B5 . . 63.13(8)
Cd O4 B5 2_655 . 133.68(6)
O5 O4 B5 . . 78.26(6)
O2 O4 B5 . . 79.58(6)
O1 O4 B5 1_655 . 88.61(6)
O3 O4 B5 . . 29.97(5)
O8 O4 B5 . . 29.86(5)
O6 O4 B5 3_666 . 87.70(6)
B3 O4 O9 . 4_676 96.42(9)
B1 O4 O9 . 4_676 110.58(9)
Cd O4 O9 2_655 4_676 45.72(3)
O5 O4 O9 . 4_676 129.60(6)
O2 O4 O9 . 4_676 143.34(6)
O1 O4 O9 1_655 4_676 83.18(5)
O3 O4 O9 . 4_676 101.68(5)
O8 O4 O9 . 4_676 90.59(5)
O6 O4 O9 3_666 4_676 68.94(5)
B5 O4 O9 . 4_676 97.31(5)
B3 O4 O2 . 2_655 106.86(9)
B1 O4 O2 . 2_655 129.63(9)
Cd O4 O2 2_655 2_655 41.20(3)
O5 O4 O2 . 2_655 103.11(5)
O2 O4 O2 . 2_655 117.38(5)
O1 O4 O2 1_655 2_655 98.57(5)
O3 O4 O2 . 2_655 158.21(6)
O8 O4 O2 . 2_655 136.70(6)
O6 O4 O2 3_666 2_655 78.55(5)
B5 O4 O2 . 2_655 162.99(6)
O9 O4 O2 4_676 2_655 68.51(4)
B2 O5 B3 . . 124.69(12)
B2 O5 Cd . . 99.62(9)
B3 O5 Cd . . 118.26(9)
B2 O5 O4 . . 156.90(10)
B3 O5 O4 . . 35.04(8)
Cd O5 O4 . . 89.04(5)
B2 O5 O1 . 2_545 36.60(8)
B3 O5 O1 . 2_545 139.15(10)
Cd O5 O1 . 2_545 63.29(4)
O4 O5 O1 . 2_545 142.60(7)
B2 O5 O6 . . 35.09(8)
B3 O5 O6 . . 133.91(10)
Cd O5 O6 . . 107.41(5)
O4 O5 O6 . . 158.72(7)
O1 O5 O6 2_545 . 58.67(5)
B2 O5 O8 . . 97.12(9)
B3 O5 O8 . . 35.45(8)
Cd O5 O8 . . 108.60(6)
O4 O5 O8 . . 59.78(5)
O1 O5 O8 2_545 . 103.71(6)
O6 O5 O8 . . 123.86(6)
B2 O5 O7 . . 33.36(7)
B3 O5 O7 . . 91.51(9)
Cd O5 O7 . . 118.17(5)
O4 O5 O7 . . 124.19(6)
O1 O5 O7 2_545 . 59.87(5)
O6 O5 O7 . . 60.02(5)
O8 O5 O7 . . 65.36(5)
B2 O5 O6 . 3_666 108.43(9)
B3 O5 O6 . 3_666 34.52(8)
Cd O5 O6 . 3_666 149.88(6)
O4 O5 O6 . 3_666 60.84(5)
O1 O5 O6 2_545 3_666 142.36(6)
O6 O5 O6 . 3_666 101.89(6)
O8 O5 O6 . 3_666 58.00(5)
O7 O5 O6 . 3_666 82.58(5)
B2 O5 O7 . 3_666 107.46(9)
B3 O5 O7 . 3_666 81.57(8)
Cd O5 O7 . 3_666 126.85(5)
O4 O5 O7 . 3_666 83.43(5)
O1 O5 O7 2_545 3_666 132.87(6)
O6 O5 O7 . 3_666 75.94(5)
O8 O5 O7 . 3_666 112.18(5)
O7 O5 O7 . 3_666 109.14(5)
O6 O5 O7 3_666 3_666 54.38(4)
B2 O5 B2 . 3_666 95.82(9)
B3 O5 B2 . 3_666 65.11(8)
Cd O5 B2 . 3_666 156.21(6)
O4 O5 B2 . 3_666 83.65(6)
O1 O5 B2 2_545 3_666 131.53(7)
O6 O5 B2 . 3_666 75.89(6)
O8 O5 B2 . 3_666 87.16(6)
O7 O5 B2 . 3_666 84.30(6)
O6 O5 B2 3_666 3_666 31.21(5)
O7 O5 B2 3_666 3_666 29.85(4)
B2 O5 Eu . 2 94.57(8)
B3 O5 Eu . 2 125.94(9)
Cd O5 Eu . 2 84.31(4)
O4 O5 Eu . 2 107.66(5)
O1 O5 Eu 2_545 2 94.78(5)
O6 O5 Eu . 2 62.13(4)
O8 O5 Eu . 2 160.77(6)
O7 O5 Eu . 2 121.82(5)
O6 O5 Eu 3_666 2 103.73(5)
O7 O5 Eu 3_666 2 49.36(3)
B2 O5 Eu 3_666 2 76.48(5)
B2 O6 B3 . 3_666 122.33(12)
B2 O6 O1 . 2_545 37.78(8)
B3 O6 O1 3_666 2_545 157.13(10)
B2 O6 O8 . 3_666 142.34(10)
B3 O6 O8 3_666 3_666 37.50(8)
O1 O6 O8 2_545 3_666 162.57(7)
B2 O6 O5 . . 35.51(8)
B3 O6 O5 3_666 . 110.90(9)
O1 O6 O5 2_545 . 60.37(5)
O8 O6 O5 3_666 . 111.07(6)
B2 O6 O7 . . 33.68(8)
B3 O6 O7 3_666 . 96.49(9)
O1 O6 O7 2_545 . 60.65(5)
O8 O6 O7 3_666 . 130.81(6)
O5 O6 O7 . . 60.69(5)
B2 O6 O5 . 3_666 88.94(9)
B3 O6 O5 3_666 3_666 34.70(8)
O1 O6 O5 2_545 3_666 126.51(6)
O8 O6 O5 3_666 3_666 60.64(5)
O5 O6 O5 . 3_666 78.11(6)
O7 O6 O5 . 3_666 70.46(5)
B2 O6 O4 . 3_666 124.49(10)
B3 O6 O4 3_666 3_666 32.89(8)
O1 O6 O4 2_545 3_666 137.42(6)
O8 O6 O4 3_666 3_666 59.82(5)
O5 O6 O4 . 3_666 134.66(6)
O7 O6 O4 . 3_666 90.92(5)
O5 O6 O4 3_666 3_666 58.39(5)
B2 O6 Eu . . 93.81(9)
B3 O6 Eu 3_666 . 138.55(10)
O1 O6 Eu 2_545 . 56.25(4)
O8 O6 Eu 3_666 . 120.61(6)
O5 O6 Eu . . 110.42(5)
O7 O6 Eu . . 106.14(5)
O5 O6 Eu 3_666 . 168.29(6)
O4 O6 Eu 3_666 . 111.21(5)
B2 O6 Eu . 2 100.79(9)
B3 O6 Eu 3_666 2 95.74(8)
O1 O6 Eu 2_545 2 99.49(5)
O8 O6 Eu 3_666 2 63.20(4)
O5 O6 Eu . 2 68.16(4)
O7 O6 Eu . 2 128.46(6)
O5 O6 Eu 3_666 2 94.10(5)
O4 O6 Eu 3_666 2 123.02(5)
Eu O6 Eu . 2 96.56(4)
B2 O6 O10 . . 92.49(9)
B3 O6 O10 3_666 . 135.95(9)
O1 O6 O10 2_545 . 66.07(5)
O8 O6 O10 3_666 . 98.45(5)
O5 O6 O10 . . 81.01(5)
O7 O6 O10 . . 124.59(6)
O5 O6 O10 3_666 . 141.52(6)
O4 O6 O10 3_666 . 141.58(6)
Eu O6 O10 . . 49.80(3)
Eu O6 O10 2 . 47.90(3)
B2 O6 O3 . 1_455 144.27(9)
B3 O6 O3 3_666 1_455 93.36(9)
O1 O6 O3 2_545 1_455 107.57(5)
O8 O6 O3 3_666 1_455 66.49(5)
O5 O6 O3 . 1_455 134.39(6)
O7 O6 O3 . 1_455 156.26(6)
O5 O6 O3 3_666 1_455 125.78(6)
O4 O6 O3 3_666 1_455 85.70(5)
Eu O6 O3 . 1_455 54.13(3)
Eu O6 O3 2 1_455 71.58(3)
O10 O6 O3 . 1_455 55.92(4)
B4 O7 B2 2_645 . 121.01(12)
B4 O7 O10 2_645 4_666 30.67(8)
B2 O7 O10 . 4_666 148.86(10)
B4 O7 O2 2_645 2_645 29.92(8)
B2 O7 O2 . 2_645 92.25(9)
O10 O7 O2 4_666 2_645 60.59(5)
B4 O7 Eu 2_645 4_666 89.13(8)
B2 O7 Eu . 4_666 134.04(9)
O10 O7 Eu 4_666 4_666 60.02(4)
O2 O7 Eu 2_645 4_666 117.29(5)
B4 O7 O1 2_645 2_545 90.28(9)
B2 O7 O1 . 2_545 35.56(8)
O10 O7 O1 4_666 2_545 120.96(6)
O2 O7 O1 2_645 2_545 60.37(5)
Eu O7 O1 4_666 2_545 162.21(6)
B4 O7 O6 2_645 . 147.66(10)
B2 O7 O6 . . 34.05(8)
O10 O7 O6 4_666 . 173.67(7)
O2 O7 O6 2_645 . 118.20(6)
Eu O7 O6 4_666 . 123.03(5)
O1 O7 O6 2_545 . 58.17(5)
B4 O7 O5 2_645 . 112.86(10)
B2 O7 O5 . . 34.12(8)
O10 O7 O5 4_666 . 126.37(6)
O2 O7 O5 2_645 . 94.21(6)
Eu O7 O5 4_666 . 105.03(5)
O1 O7 O5 2_545 . 59.08(4)
O6 O7 O5 . . 59.30(5)
B4 O7 O8 2_645 . 72.62(9)
B2 O7 O8 . . 89.77(9)
O10 O7 O8 4_666 . 71.00(5)
O2 O7 O8 2_645 . 78.19(5)
Eu O7 O8 4_666 . 65.43(4)
O1 O7 O8 2_545 . 97.49(5)
O6 O7 O8 . . 115.17(6)
O5 O7 O8 . . 57.15(4)
B4 O7 O5 2_645 3_666 156.51(10)
B2 O7 O5 . 3_666 75.83(8)
O10 O7 O5 4_666 3_666 127.65(5)
O2 O7 O5 2_645 3_666 165.05(6)
Eu O7 O5 4_666 3_666 67.87(4)
O1 O7 O5 2_545 3_666 110.06(5)
O6 O7 O5 . 3_666 55.17(4)
O5 O7 O5 . 3_666 70.86(5)
O8 O7 O5 . 3_666 92.56(5)
B4 O7 O3 2_645 4_566 86.57(9)
B2 O7 O3 . 4_566 145.60(10)
O10 O7 O3 4_666 4_566 64.18(5)
O2 O7 O3 2_645 4_566 109.41(5)
Eu O7 O3 4_666 4_566 58.49(3)
O1 O7 O3 2_545 4_566 139.20(6)
O6 O7 O3 . 4_566 111.95(6)
O5 O7 O3 . 4_566 155.42(6)
O8 O7 O3 . 4_566 120.01(5)
O5 O7 O3 3_666 4_566 85.35(5)
B4 O7 B3 2_645 . 101.45(10)
B2 O7 B3 . . 65.03(9)
O10 O7 B3 4_666 . 101.42(6)
O2 O7 B3 2_645 . 97.58(6)
Eu O7 B3 4_666 . 76.18(5)
O1 O7 B3 2_545 . 86.52(5)
O6 O7 B3 . . 84.85(6)
O5 O7 B3 . . 31.00(4)
O8 O7 B3 . . 30.89(4)
O5 O7 B3 3_666 . 69.38(5)
O3 O7 B3 4_566 . 133.93(6)
B5 O8 B3 . . 120.34(13)
B5 O8 O6 . 3_666 148.76(11)
B3 O8 O6 . 3_666 37.24(8)
B5 O8 O3 . . 28.93(8)
B3 O8 O3 . . 92.39(9)
O6 O8 O3 3_666 . 120.74(6)
B5 O8 O4 . . 88.99(10)
B3 O8 O4 . . 34.64(8)
O6 O8 O4 3_666 . 61.83(5)
O3 O8 O4 . . 60.06(5)
B5 O8 O9 . 2_645 27.67(8)
B3 O8 O9 . 2_645 146.29(10)
O6 O8 O9 3_666 2_645 169.95(7)
O3 O8 O9 . 2_645 56.60(5)
O4 O8 O9 . 2_645 116.66(6)
B5 O8 O5 . . 114.82(10)
B3 O8 O5 . . 35.39(7)
O6 O8 O5 3_666 . 61.36(5)
O3 O8 O5 . . 97.05(6)
O4 O8 O5 . . 59.24(5)
O9 O8 O5 2_645 . 127.42(6)
B5 O8 B4 . 2_645 99.06(10)
B3 O8 B4 . 2_645 112.98(10)
O6 O8 B4 3_666 2_645 110.09(7)
O3 O8 B4 . 2_645 120.23(7)
O4 O8 B4 . 2_645 138.36(7)
O9 O8 B4 2_645 2_645 77.83(6)
O5 O8 B4 . 2_645 80.64(6)
B5 O8 O7 . . 125.80(10)
B3 O8 O7 . . 84.31(9)
O6 O8 O7 3_666 . 80.24(5)
O3 O8 O7 . . 136.41(6)
O4 O8 O7 . . 115.93(6)
O9 O8 O7 2_645 . 108.37(6)
O5 O8 O7 . . 57.49(4)
B4 O8 O7 2_645 . 30.99(5)
B5 O8 Eu . 4_666 141.51(10)
B3 O8 Eu . 4_666 98.16(9)
O6 O8 Eu 3_666 4_666 66.01(4)
O3 O8 Eu . 4_666 166.83(6)
O4 O8 Eu . 4_666 127.83(6)
O9 O8 Eu 2_645 4_666 114.58(5)
O5 O8 Eu . 4_666 96.11(5)
B4 O8 Eu 2_645 4_666 62.49(5)
O7 O8 Eu . 4_666 53.18(3)
B5 O8 B1 . . 58.66(9)
B3 O8 B1 . . 62.62(9)
O6 O8 B1 3_666 . 92.32(6)
O3 O8 B1 . . 29.91(5)
O4 O8 B1 . . 30.58(5)
O9 O8 B1 2_645 . 86.24(6)
O5 O8 B1 . . 74.39(5)
B4 O8 B1 2_645 . 132.59(7)
O7 O8 B1 . . 128.75(6)
Eu O8 B1 4_666 . 158.15(6)
B5 O8 O10 . 4_666 97.65(9)
B3 O8 O10 . 4_666 133.15(10)
O6 O8 O10 3_666 4_666 113.36(6)
O3 O8 O10 . 4_666 125.82(6)
O4 O8 O10 . 4_666 165.35(6)
O9 O8 O10 2_645 4_666 70.62(5)
O5 O8 O10 . 4_666 106.12(5)
B4 O8 O10 2_645 4_666 27.68(5)
O7 O8 O10 . 4_666 49.84(4)
Eu O8 O10 4_666 4_666 49.78(3)
B1 O8 O10 . 4_666 151.38(6)
B5 O9 Cd 2_655 3_665 117.08(10)
B5 O9 O3 2_655 2_655 33.52(8)
Cd O9 O3 3_665 2_655 134.10(6)
B5 O9 Cd 2_655 . 128.79(10)
Cd O9 Cd 3_665 . 94.08(4)
O3 O9 Cd 2_655 . 131.52(6)
B5 O9 Eu 2_655 2 101.62(9)
Cd O9 Eu 3_665 2 116.81(5)
O3 O9 Eu 2_655 2 68.12(4)
Cd O9 Eu . 2 98.20(4)
B5 O9 O8 2_655 2_655 27.68(8)
Cd O9 O8 3_665 2_655 97.84(5)
O3 O9 O8 2_655 2_655 61.20(5)
Cd O9 O8 . 2_655 115.93(6)
Eu O9 O8 2 2_655 129.29(6)
B5 O9 O10 2_655 . 153.08(10)
Cd O9 O10 3_665 . 74.84(4)
O3 O9 O10 2_655 . 120.47(6)
Cd O9 O10 . . 70.07(4)
Eu O9 O10 2 . 52.94(3)
O8 O9 O10 2_655 . 171.21(6)
B5 O9 O2 2_655 . 84.27(9)
Cd O9 O2 3_665 . 107.49(5)
O3 O9 O2 2_655 . 102.58(6)
Cd O9 O2 . . 46.41(3)
Eu O9 O2 2 . 125.17(5)
O8 O9 O2 2_655 . 70.07(5)
O10 O9 O2 . . 116.44(5)
B5 O9 O9 2_655 3_665 142.76(12)
Cd O9 O9 3_665 3_665 48.33(3)
O3 O9 O9 2_655 3_665 174.95(8)
Cd O9 O9 . 3_665 45.75(3)
Eu O9 O9 2 3_665 115.51(6)
O8 O9 O9 2_655 3_665 115.17(7)
O10 O9 O9 . 3_665 63.70(5)
O2 O9 O9 . 3_665 72.51(5)
B5 O9 O4 2_655 4_575 80.87(9)
Cd O9 O4 3_665 4_575 46.29(3)
O3 O9 O4 2_655 4_575 88.00(5)
Cd O9 O4 . 4_575 140.37(5)
Eu O9 O4 2 4_575 100.32(5)
O8 O9 O4 2_655 4_575 77.08(5)
O10 O9 O4 . 4_575 94.22(5)
O2 O9 O4 . 4_575 134.14(5)
O9 O9 O4 3_665 4_575 94.61(5)
B5 O9 O10 2_655 3_665 89.04(9)
Cd O9 O10 3_665 3_665 65.07(4)
O3 O9 O10 2_655 3_665 121.84(6)
Cd O9 O10 . 3_665 67.51(4)
Eu O9 O10 2 3_665 165.66(5)
O8 O9 O10 2_655 3_665 61.95(5)
O10 O9 O10 . 3_665 117.61(5)
O2 O9 O10 . 3_665 45.71(3)
O9 O9 O10 3_665 3_665 53.90(4)
O4 O9 O10 4_575 3_665 90.75(4)
B5 O9 O5 2_655 . 105.93(9)
Cd O9 O5 3_665 . 135.27(5)
O3 O9 O5 2_655 . 89.11(5)
Cd O9 O5 . . 46.50(3)
Eu O9 O5 2 . 62.24(3)
O8 O9 O5 2_655 . 116.71(5)
O10 O9 O5 . . 72.07(4)
O2 O9 O5 . . 63.76(4)
O9 O9 O5 3_665 . 89.70(5)
O4 O9 O5 4_575 . 162.00(5)
O10 O9 O5 3_665 . 105.80(5)
B4 O10 Eu 3_665 2 138.01(10)
B4 O10 O7 3_665 4_565 31.88(8)
Eu O10 O7 2 4_565 144.66(6)
B4 O10 Eu 3_665 . 91.44(9)
Eu O10 Eu 2 . 119.15(5)
O7 O10 Eu 4_565 . 61.19(4)
B4 O10 O2 3_665 3_665 28.42(8)
Eu O10 O2 2 3_665 119.68(6)
O7 O10 O2 4_565 3_665 60.29(5)
Eu O10 O2 . 3_665 118.11(6)
B4 O10 O9 3_665 . 116.14(10)
Eu O10 O9 2 . 54.43(4)
O7 O10 O9 4_565 . 147.70(6)
Eu O10 O9 . . 143.93(5)
O2 O10 O9 3_665 . 87.81(5)
B4 O10 O3 3_665 1_455 90.27(10)
Eu O10 O3 2 1_455 82.67(4)
O7 O10 O3 4_565 1_455 67.21(5)
Eu O10 O3 . 1_455 59.82(4)
O2 O10 O3 3_665 1_455 111.46(6)
O9 O10 O3 . 1_455 136.60(5)
B4 O10 O8 3_665 4_565 63.07(9)
Eu O10 O8 2 4_565 155.61(6)
O7 O10 O8 4_565 4_565 59.16(4)
Eu O10 O8 . 4_565 61.34(4)
O2 O10 O8 3_665 4_565 72.87(5)
O9 O10 O8 . 4_565 109.24(5)
O3 O10 O8 1_455 4_565 113.48(5)
B4 O10 O1 3_665 2_545 126.02(10)
Eu O10 O1 2 2_545 95.97(5)
O7 O10 O1 4_565 2_545 106.33(6)
Eu O10 O1 . 2_545 51.76(3)
O2 O10 O1 3_665 2_545 134.77(6)
O9 O10 O1 . 2_545 92.26(5)
O3 O10 O1 1_455 2_545 99.09(5)
O8 O10 O1 4_565 2_545 64.50(4)
B4 O10 Cd 3_665 . 122.06(10)
Eu O10 Cd 2 . 83.06(4)
O7 O10 Cd 4_565 . 132.24(5)
Eu O10 Cd . . 99.38(4)
O2 O10 Cd 3_665 . 104.92(5)
O9 O10 Cd . . 47.00(3)
O3 O10 Cd 1_455 . 143.39(5)
O8 O10 Cd 4_565 . 73.15(4)
O1 O10 Cd 2_545 . 49.38(3)
B4 O10 O6 3_665 . 146.85(10)
Eu O10 O6 2 . 62.47(4)
O7 O10 O6 4_565 . 115.06(6)
Eu O10 O6 . . 58.44(3)
O2 O10 O6 3_665 . 174.86(6)
O9 O10 O6 . . 97.01(5)
O3 O10 O6 1_455 . 63.71(4)
O8 O10 O6 4_565 . 107.01(5)
O1 O10 O6 2_545 . 47.13(4)
Cd O10 O6 . . 79.79(4)
B4 O10 O1 3_665 . 93.37(9)
Eu O10 O1 2 . 51.58(3)
O7 O10 O1 4_565 . 93.58(5)
Eu O10 O1 . . 108.87(5)
O2 O10 O1 3_665 . 93.09(5)
O9 O10 O1 . . 93.06(5)
O3 O10 O1 1_455 . 49.25(4)
O8 O10 O1 4_565 . 152.70(5)
O1 O10 O1 2_545 . 132.00(4)
Cd O10 O1 . . 133.94(5)
O6 O10 O1 . . 84.88(4)

loop_
_geom_bond_atom_site_label_1
_geom_bond_atom_site_label_2
_geom_bond_site_symmetry_2
_geom_bond_distance
_geom_bond_publ_flag
Cd O2 . 2.2067(13) n
Cd O9 3_665 2.2083(12) n
Cd O4 2_645 2.2296(12) n
Cd O5 . 2.2945(12) n
Cd O9 . 2.3026(12) n
Cd O1 2_545 2.4667(12) n
Cd O10 . 2.9601(13) n
Cd O10 3_665 3.0821(12) n
Eu O10 2_545 2.3444(12) n
Eu O1 2_545 2.3804(13) n
Eu O10 . 2.3823(13) n
Eu O9 2_545 2.3894(13) n
Eu O7 4_565 2.4098(11) n
Eu O3 1_455 2.6232(12) n
Eu O6 . 2.6574(12) n
Eu O8 4_565 2.7375(13) n
Eu O6 2_545 2.8019(13) n
Eu O5 2_545 2.9418(12) n
B1 O3 . 1.442(2) n
B1 O4 . 1.469(2) n
B1 O2 . 1.480(2) n
B1 O1 1_655 1.492(2) n
B1 O8 . 2.885(2) n
B2 O7 . 1.460(2) n
B2 O6 . 1.474(2) n
B2 O5 . 1.489(2) n
B2 O1 2_545 1.499(2) n
B2 O2 2_645 2.840(2) n
B2 O5 3_666 2.843(2) n
B3 O4 . 1.455(2) n
B3 O6 3_666 1.491(2) n
B3 O5 . 1.497(2) n
B3 O8 . 1.500(2) n
B3 O3 . 2.888(2) n
B3 O7 . 2.906(2) n
B4 O10 3_665 1.352(2) n
B4 O2 . 1.360(2) n
B4 O7 2_655 1.400(2) n
B4 O8 2_655 2.595(2) n
B4 O1 1_655 2.804(2) n
B5 O9 2_645 1.371(2) n
B5 O8 . 1.372(2) n
B5 O3 . 1.376(2) n
B5 O4 . 2.755(2) n
O1 B1 1_455 1.492(2) n
O1 B2 2 1.499(2) n
O1 O6 2 2.362(2) n
O1 Eu 2 2.3804(13) n
O1 O5 2 2.404(2) n
O1 O4 1_455 2.406(2) n
O1 O2 1_455 2.415(2) n
O1 O3 1_455 2.418(2) n
O1 O7 2 2.423(2) n
O1 Cd 2 2.4668(12) n
O1 B4 1_455 2.804(2) n
O1 O10 2 2.946(2) n
O2 O3 . 2.357(2) n
O2 O7 2_655 2.380(2) n
O2 O10 3_665 2.387(2) n
O2 O4 . 2.400(2) n
O2 O1 1_655 2.415(2) n
O2 B2 2_655 2.840(2) n
O2 O7 4_665 2.985(2) n
O2 O9 . 3.033(2) n
O2 O8 2_655 3.174(2) n
O3 O9 2_645 2.292(2) n
O3 O8 . 2.406(2) n
O3 O4 . 2.412(2) n
O3 O1 1_655 2.418(2) n
O3 Eu 1_655 2.6233(12) n
O3 O10 1_655 2.823(2) n
O3 O7 4_665 2.891(2) n
O3 O8 3_766 3.031(2) n
O4 Cd 2_655 2.2296(12) n
O4 O5 . 2.400(2) n
O4 O1 1_655 2.406(2) n
O4 O8 . 2.413(2) n
O4 O6 3_666 2.461(2) n
O4 O9 4_676 3.083(2) n
O4 O2 2_655 3.325(2) n
O5 O1 2_545 2.404(2) n
O5 O6 . 2.418(2) n
O5 O8 . 2.442(2) n
O5 O7 . 2.452(2) n
O5 O6 3_666 2.459(2) n
O5 O7 3_666 2.824(2) n
O5 B2 3_666 2.843(2) n
O5 Eu 2 2.9418(12) n
O6 B3 3_666 1.491(2) n
O6 O1 2_545 2.362(2) n
O6 O8 3_666 2.376(2) n
O6 O7 . 2.435(2) n
O6 O5 3_666 2.459(2) n
O6 O4 3_666 2.461(2) n
O6 Eu 2 2.8018(13) n
O6 O10 . 2.962(2) n
O6 O3 1_455 3.055(2) n
O7 B4 2_645 1.400(2) n
O7 O10 4_666 2.352(2) n
O7 O2 2_645 2.380(2) n
O7 Eu 4_666 2.4099(11) n
O7 O1 2_545 2.423(2) n
O7 O8 . 2.643(2) n
O7 O5 3_666 2.824(2) n
O7 O3 4_566 2.891(2) n
O8 O6 3_666 2.376(2) n
O8 O9 2_645 2.429(2) n
O8 B4 2_645 2.595(2) n
O8 Eu 4_666 2.7376(13) n
O8 O10 4_666 2.910(2) n
O9 B5 2_655 1.371(2) n
O9 Cd 3_665 2.2082(12) n
O9 O3 2_655 2.292(2) n
O9 Eu 2 2.3894(13) n
O9 O8 2_655 2.429(2) n
O9 O10 . 2.804(2) n
O9 O9 3_665 3.075(2) n
O9 O4 4_575 3.083(2) n
O9 O10 3_665 3.111(2) n
O10 B4 3_665 1.352(2) n
O10 Eu 2 2.3444(12) n
O10 O7 4_565 2.352(2) n
O10 O2 3_665 2.387(2) n
O10 O3 1_455 2.823(2) n
O10 O8 4_565 2.910(2) n
O10 O1 2_545 2.946(2) n
